data_1531768
loop_
_publ_author_name
'Mochiku, T.'
'Mihara, Y.'
'Hata, Y.'
'Suzuki, J.'
'Hirata, K.'
'Kadowaki, K.'
'Fujii, H.'
'Kamisawa, S.'

_publ_section_title
;
 Crystal structure of the Sr2 Y Cu2 Fe O6+d system
;
_journal_name_full 'Physica C (Amsterdam)'
_journal_page_first 147
_journal_page_last 151
_journal_volume 378
_journal_year 2002
_chemical_formula_sum 'Cu1.98 Fe1.02 O7.36 Sr2 Y'
_chemical_name_systematic 'Sr2 Y (Cu0.48 Fe0.52) (Cu0.75 Fe0.25)2 O7.36'
_space_group_IT_number 123
_symmetry_space_group_name_Hall '-P 4 2'
_symmetry_space_group_name_H-M 'P 4/m m m'
_cell_angle_alpha 90
_cell_angle_beta 90
_cell_angle_gamma 90
_cell_formula_units_Z 1
_cell_length_a 3.8338
_cell_length_b 3.8338
_cell_length_c 11.4213
_cell_volume 167.871
_citation_journal_id_ASTM PHYCE6
_cod_data_source_file Mochiku_PHYCE6_2002_1214.cif
_cod_data_source_block Cu1.98Fe1.02O7.36Sr2Y1
_cod_original_cell_volume 167.8705
_cod_original_formula_sum 'Cu1.98 Fe1.02 O7.36 Sr2 Y1'
_cod_database_code 1531768

loop_
_symmetry_equiv_pos_as_xyz
x,y,z
-y,x,z
-x,-y,z
y,-x,z
x,-y,-z
y,x,-z
-x,y,-z
-y,-x,-z
-x,-y,-z
y,-x,-z
x,y,-z
-y,x,-z
-x,y,z
-y,-x,z
x,-y,z
y,x,z

loop_
_atom_site_label
_atom_site_type_symbol
_atom_site_fract_x
_atom_site_fract_y
_atom_site_fract_z
_atom_site_occupancy
_atom_site_U_iso_or_equiv
Fe2 Fe+2 0 0 0.3498 0.25 0.0
O3 O-2 0 0.5 0.3734 1 0.0
O2 O-2 0 0 0.1602 1 0.0
Cu1 Cu+2 0.044 0.044 0 0.12 0.0
O1 O-2 0.13 0.5 0 0.34 0.0
Cu2 Cu+2 0 0 0.3498 0.75 0.0
Y1 Y+3 0.5 0.5 0.5 1 0.0
Sr1 Sr+2 0.5 0.5 0.1875 1 0.0
Fe1 Fe+2 0.044 0.044 0 0.13 0.0
